data_4502478
loop_
_publ_author_name
'Yang, Li-Fei'
'Cao, Man-Li'
'Cui, Ying'
'Wu, Jin-Ji'
'Ye, Bao-Hui'

_publ_section_title
;
 Liquid-Assisted Solid-State Reaction: Formation of a Three-Dimensional
 Hydrogen-Bonded Network and Evidence for Proton Induced Electron Transfer
;
_journal_issue 3
_journal_name_full 'Crystal Growth &amp; Design'
_journal_page_first 1263
_journal_paper_doi 10.1021/cg901286b
_journal_volume 10
_journal_year 2010
_chemical_formula_sum 'C27 H22 N12 O6 Ru'
_chemical_formula_weight 711.64
_chemical_name_systematic
; 
 ? 
;
_space_group_IT_number 14
_symmetry_cell_setting monoclinic
_symmetry_space_group_name_Hall '-P 2ybc'
_symmetry_space_group_name_H-M 'P 1 21/c 1'
_atom_sites_solution_hydrogens geom
_atom_sites_solution_primary direct
_atom_sites_solution_secondary difmap
_audit_creation_method SHELXL-97
_cell_angle_alpha 90.00
_cell_angle_beta 96.541(2)
_cell_angle_gamma 90.00
_cell_formula_units_Z 4
_cell_length_a 9.2410(12)
_cell_length_b 12.4659(15)
_cell_length_c 24.306(3)
_cell_measurement_reflns_used 4825
_cell_measurement_temperature 293(2)
_cell_measurement_theta_max 25.00
_cell_measurement_theta_min 1.84
_cell_volume 2781.8(6)
_computing_structure_refinement 'SHELXL-97 (Sheldrick, 1997)'
_computing_structure_solution 'SHELXS-97 (Sheldrick, 1990)'
_diffrn_ambient_temperature 293(2)
_diffrn_measured_fraction_theta_full 0.986
_diffrn_measured_fraction_theta_max 0.986
_diffrn_measurement_device_type 'Bruker Smart Apex CCD area detector'
_diffrn_measurement_method 'phi and omega scans'
_diffrn_radiation_monochromator graphite
_diffrn_radiation_source 'fine-focus sealed tube'
_diffrn_radiation_type MoK\a
_diffrn_radiation_wavelength 0.71073
_diffrn_reflns_av_R_equivalents 0.0444
_diffrn_reflns_av_sigmaI/netI 0.0606
_diffrn_reflns_limit_h_max 10
_diffrn_reflns_limit_h_min -10
_diffrn_reflns_limit_k_max 10
_diffrn_reflns_limit_k_min -14
_diffrn_reflns_limit_l_max 28
_diffrn_reflns_limit_l_min -23
_diffrn_reflns_number 12763
_diffrn_reflns_theta_full 25.00
_diffrn_reflns_theta_max 25.00
_diffrn_reflns_theta_min 1.84
_diffrn_standards_decay_% negligible
_exptl_absorpt_coefficient_mu 0.632
_exptl_absorpt_correction_T_max 0.8840
_exptl_absorpt_correction_T_min 0.7952
_exptl_absorpt_correction_type multi-scan
_exptl_absorpt_process_details SADABS
_exptl_crystal_colour red
_exptl_crystal_density_diffrn 1.699
_exptl_crystal_density_method 'not measured'
_exptl_crystal_description block
_exptl_crystal_F_000 1440
_exptl_crystal_size_max 0.38
_exptl_crystal_size_mid 0.28
_exptl_crystal_size_min 0.20
_refine_diff_density_max 0.797
_refine_diff_density_min -0.584
_refine_diff_density_rms 0.129
_refine_ls_extinction_method none
_refine_ls_goodness_of_fit_ref 1.014
_refine_ls_hydrogen_treatment constr
_refine_ls_matrix_type full
_refine_ls_number_parameters 415
_refine_ls_number_reflns 4825
_refine_ls_number_restraints 0
_refine_ls_restrained_S_all 1.014
_refine_ls_R_factor_all 0.0852
_refine_ls_R_factor_gt 0.0619
_refine_ls_shift/su_max 0.000
_refine_ls_shift/su_mean 0.000
_refine_ls_structure_factor_coef Fsqd
_refine_ls_weighting_details 'calc w=1/[\s^2^(Fo^2^)+(0.1112P)^2^+1.8514P] where P=(Fo^2^+2Fc^2^)/3'
_refine_ls_weighting_scheme calc
_refine_ls_wR_factor_gt 0.1620
_refine_ls_wR_factor_ref 0.1776
_reflns_number_gt 3522
_reflns_number_total 4825
_reflns_threshold_expression >2sigma(I)
_cod_data_source_file cg901286b_si_002.cif
_cod_data_source_block 1
_cod_original_sg_symbol_H-M P2(1)/c
_cod_database_code 4502478

loop_
_symmetry_equiv_pos_as_xyz
'x, y, z'
'-x, y+1/2, -z+1/2'
'-x, -y, -z'
'x, -y-1/2, z-1/2'

loop_
_atom_site_label
_atom_site_type_symbol
_atom_site_fract_x
_atom_site_fract_y
_atom_site_fract_z
_atom_site_U_iso_or_equiv
_atom_site_adp_type
_atom_site_occupancy
_atom_site_symmetry_multiplicity
_atom_site_calc_flag
_atom_site_refinement_flags
Ru1 Ru 0.53046(5) 1.00035(3) 0.181883(18) 0.0236(2) Uani 1 1 d .
C1 C 0.7332(7) 0.8318(5) 0.2570(3) 0.0369(15) Uani 1 1 d .
H1A H 0.7355 0.8626 0.2919 0.044 Uiso 1 1 calc R
C2 C 0.8008(7) 0.7402(5) 0.2448(3) 0.0422(17) Uani 1 1 d .
H2A H 0.8568 0.6966 0.2699 0.051 Uiso 1 1 calc R
C3 C 0.6854(6) 0.8033(4) 0.1691(2) 0.0271(13) Uani 1 1 d .
C4 C 0.6145(6) 0.8242(5) 0.1151(2) 0.0274(13) Uani 1 1 d .
C5 C 0.4708(7) 0.9146(5) 0.0561(3) 0.0405(16) Uani 1 1 d .
H5A H 0.4092 0.9679 0.0402 0.049 Uiso 1 1 calc R
C6 C 0.5128(8) 0.8268(6) 0.0297(3) 0.0483(18) Uani 1 1 d .
H6A H 0.4848 0.8085 -0.0070 0.058 Uiso 1 1 calc R
C7 C 0.8469(7) 1.1052(5) 0.1714(3) 0.0390(16) Uani 1 1 d .
H7A H 0.9082 1.0518 0.1873 0.047 Uiso 1 1 calc R
C8 C 0.8908(7) 1.2010(5) 0.1520(3) 0.0420(17) Uani 1 1 d .
H8A H 0.9862 1.2249 0.1520 0.050 Uiso 1 1 calc R
C9 C 0.6534(6) 1.1926(5) 0.1399(2) 0.0261(13) Uani 1 1 d .
C10 C 0.5002(6) 1.2058(4) 0.1265(2) 0.0286(13) Uani 1 1 d .
C11 C 0.2778(6) 1.1507(5) 0.1203(3) 0.0385(16) Uani 1 1 d .
H11A H 0.1965 1.1084 0.1239 0.046 Uiso 1 1 calc R
C12 C 0.2763(7) 1.2452(5) 0.0928(3) 0.0476(18) Uani 1 1 d .
H12A H 0.1954 1.2800 0.0748 0.057 Uiso 1 1 calc R
C13 C 0.6258(7) 1.1098(5) 0.3009(3) 0.0393(16) Uani 1 1 d .
H13A H 0.7091 1.1468 0.2939 0.047 Uiso 1 1 calc R
C14 C 0.5785(7) 1.0994(5) 0.3513(3) 0.0383(15) Uani 1 1 d .
H14A H 0.6225 1.1274 0.3845 0.046 Uiso 1 1 calc R
C15 C 0.4301(6) 1.0179(4) 0.2895(2) 0.0249(13) Uani 1 1 d .
C16 C 0.3176(6) 0.9554(5) 0.2571(3) 0.0286(13) Uani 1 1 d .
C17 C 0.2205(6) 0.8806(5) 0.1827(3) 0.0355(15) Uani 1 1 d .
H17A H 0.2069 0.8530 0.1470 0.043 Uiso 1 1 calc R
C18 C 0.1222(7) 0.8772(5) 0.2193(3) 0.0417(16) Uani 1 1 d .
H18A H 0.0292 0.8478 0.2134 0.050 Uiso 1 1 calc R
C19 C 0.0510(8) 0.6465(5) 0.5193(3) 0.0407(16) Uani 1 1 d .
C20 C 0.0862(7) 0.7613(4) 0.5307(2) 0.0301(14) Uani 1 1 d .
C21 C 0.1807(6) 0.8129(5) 0.4985(2) 0.0300(13) Uani 1 1 d .
H21A H 0.2238 0.7743 0.4720 0.036 Uiso 1 1 calc R
C22 C 0.2112(6) 0.9217(4) 0.5057(2) 0.0246(12) Uani 1 1 d .
C23 C 0.3075(7) 0.9795(4) 0.4686(3) 0.0326(15) Uani 1 1 d .
C24 C 0.1464(6) 0.9753(4) 0.5463(2) 0.0254(13) Uani 1 1 d .
H24A H 0.1657 1.0480 0.5516 0.030 Uiso 1 1 calc R
C25 C 0.0549(6) 0.9260(4) 0.5792(2) 0.0257(13) Uani 1 1 d .
C26 C -0.0116(7) 0.9898(5) 0.6226(3) 0.0367(15) Uani 1 1 d .
C27 C 0.0248(6) 0.8172(5) 0.5707(2) 0.0295(13) Uani 1 1 d .
H27A H -0.0373 0.7823 0.5924 0.035 Uiso 1 1 calc R
N1 N 0.6605(5) 0.8713(4) 0.2089(2) 0.0288(11) Uani 1 1 d .
N2 N 0.7726(5) 0.7230(4) 0.1891(2) 0.0382(13) Uani 1 1 d .
H2B H 0.8044 0.6710 0.1706 0.046 Uiso 1 1 calc R
N3 N 0.5332(5) 0.9130(4) 0.11014(19) 0.0255(11) Uani 1 1 d .
N4 N 0.6036(6) 0.7703(4) 0.0667(2) 0.0395(13) Uani 1 1 d .
H4A H 0.6463 0.7110 0.0604 0.047 Uiso 1 1 calc R
N5 N 0.6977(5) 1.1001(4) 0.1637(2) 0.0287(11) Uani 1 1 d .
N6 N 0.7682(6) 1.2546(4) 0.1326(2) 0.0351(12) Uani 1 1 d .
H6B H 0.7645 1.3176 0.1181 0.042 Uiso 1 1 calc R
N7 N 0.4170(5) 1.1269(4) 0.1419(2) 0.0279(11) Uani 1 1 d .
N8 N 0.4185(6) 1.2791(4) 0.0968(2) 0.0390(13) Uani 1 1 d .
H8B H 0.4496 1.3370 0.0829 0.047 Uiso 1 1 calc R
N9 N 0.5326(5) 1.0577(4) 0.26179(19) 0.0267(11) Uani 1 1 d .
N10 N 0.4538(5) 1.0398(4) 0.3439(2) 0.0327(12) Uani 1 1 d .
H10A H 0.4011 1.0202 0.3691 0.039 Uiso 1 1 calc R
N11 N 0.3432(5) 0.9307(4) 0.2061(2) 0.0260(11) Uani 1 1 d .
N12 N 0.1842(5) 0.9248(4) 0.2667(2) 0.0385(13) Uani 1 1 d .
H12B H 0.1450 0.9335 0.2968 0.046 Uiso 1 1 calc R
O1 O -0.0341(6) 0.6014(4) 0.5496(2) 0.0642(17) Uani 1 1 d .
H1B H -0.0569 0.5394 0.5380 0.077 Uiso 1 1 d R
O2 O 0.1031(7) 0.5992(4) 0.4806(2) 0.0624(16) Uani 1 1 d .
O3 O 0.3519(4) 0.9289(3) 0.42982(18) 0.0371(10) Uani 1 1 d .
O4 O 0.3301(5) 1.0772(3) 0.4791(2) 0.0486(13) Uani 1 1 d .
O5 O 0.0203(6) 1.0852(4) 0.6278(2) 0.0635(16) Uani 1 1 d .
O6 O -0.0997(6) 0.9458(4) 0.6506(2) 0.0622(15) Uani 1 1 d .

loop_
_atom_site_aniso_label
_atom_site_aniso_U_11
_atom_site_aniso_U_22
_atom_site_aniso_U_33
_atom_site_aniso_U_23
_atom_site_aniso_U_13
_atom_site_aniso_U_12
Ru1 0.0331(3) 0.0171(3) 0.0215(3) 0.00067(19) 0.0070(2) 0.00001(18)
C1 0.042(3) 0.035(4) 0.032(4) 0.004(3) -0.002(3) -0.007(3)
C2 0.041(4) 0.033(4) 0.050(5) 0.010(3) -0.007(3) 0.002(3)
C3 0.032(3) 0.020(3) 0.029(3) 0.004(3) 0.005(3) 0.006(2)
C4 0.035(3) 0.021(3) 0.027(3) -0.002(3) 0.007(3) 0.002(2)
C5 0.059(4) 0.035(4) 0.027(4) 0.005(3) 0.006(3) 0.007(3)
C6 0.079(5) 0.043(4) 0.021(4) -0.001(3) -0.002(3) 0.008(4)
C7 0.040(4) 0.037(4) 0.041(4) 0.011(3) 0.007(3) 0.005(3)
C8 0.035(3) 0.045(4) 0.046(4) 0.010(3) 0.002(3) -0.007(3)
C9 0.040(3) 0.023(3) 0.017(3) -0.003(2) 0.008(3) -0.005(2)
C10 0.042(3) 0.018(3) 0.027(3) 0.000(3) 0.009(3) 0.001(2)
C11 0.031(3) 0.027(3) 0.059(5) 0.003(3) 0.009(3) 0.007(3)
C12 0.043(4) 0.034(4) 0.065(5) 0.011(4) 0.004(4) 0.014(3)
C13 0.038(3) 0.030(3) 0.048(4) -0.007(3) -0.002(3) -0.008(3)
C14 0.043(4) 0.047(4) 0.025(4) -0.009(3) 0.001(3) 0.002(3)
C15 0.039(3) 0.019(3) 0.017(3) 0.001(2) 0.009(3) 0.008(2)
C16 0.034(3) 0.022(3) 0.030(4) 0.003(3) 0.009(3) 0.003(2)
C17 0.041(3) 0.031(3) 0.035(4) -0.005(3) 0.003(3) -0.005(3)
C18 0.031(3) 0.043(4) 0.050(4) 0.004(3) 0.003(3) -0.007(3)
C19 0.061(4) 0.027(3) 0.034(4) -0.008(3) 0.009(3) -0.015(3)
C20 0.048(3) 0.017(3) 0.024(3) -0.003(3) 0.002(3) -0.008(3)
C21 0.045(3) 0.023(3) 0.022(3) -0.002(3) 0.004(3) -0.005(3)
C22 0.031(3) 0.020(3) 0.021(3) 0.003(2) -0.003(2) -0.003(2)
C23 0.044(3) 0.015(3) 0.037(4) -0.002(3) -0.004(3) -0.004(2)
C24 0.035(3) 0.012(3) 0.028(3) -0.003(2) -0.002(3) -0.004(2)
C25 0.032(3) 0.015(3) 0.028(3) -0.002(2) 0.000(3) 0.001(2)
C26 0.046(4) 0.031(4) 0.034(4) -0.004(3) 0.010(3) 0.003(3)
C27 0.038(3) 0.026(3) 0.025(3) 0.000(3) 0.005(3) -0.010(2)
N1 0.033(3) 0.020(3) 0.033(3) 0.007(2) 0.003(2) -0.002(2)
N2 0.039(3) 0.024(3) 0.051(4) 0.002(3) 0.003(3) 0.003(2)
N3 0.036(3) 0.022(3) 0.020(3) 0.000(2) 0.010(2) 0.000(2)
N4 0.055(3) 0.028(3) 0.037(3) -0.008(3) 0.013(3) 0.007(2)
N5 0.038(3) 0.021(3) 0.028(3) 0.005(2) 0.006(2) 0.000(2)
N6 0.053(3) 0.024(3) 0.028(3) 0.007(2) 0.007(3) -0.006(2)
N7 0.035(3) 0.020(3) 0.030(3) -0.003(2) 0.011(2) 0.006(2)
N8 0.055(3) 0.018(3) 0.046(4) 0.008(2) 0.012(3) 0.005(2)
N9 0.038(3) 0.022(3) 0.021(3) -0.004(2) 0.005(2) 0.001(2)
N10 0.040(3) 0.033(3) 0.026(3) 0.001(2) 0.008(2) 0.008(2)
N11 0.035(3) 0.019(2) 0.025(3) 0.002(2) 0.006(2) 0.001(2)
N12 0.039(3) 0.040(3) 0.039(3) 0.003(3) 0.014(3) 0.002(2)
O1 0.113(4) 0.028(3) 0.059(3) -0.016(2) 0.043(3) -0.035(3)
O2 0.105(4) 0.028(3) 0.061(4) -0.020(3) 0.041(3) -0.020(3)
O3 0.048(2) 0.034(3) 0.033(3) -0.003(2) 0.016(2) -0.008(2)
O4 0.074(3) 0.020(2) 0.055(3) 0.002(2) 0.021(3) -0.016(2)
O5 0.083(4) 0.028(3) 0.084(4) -0.026(3) 0.030(3) -0.005(3)
O6 0.085(4) 0.041(3) 0.069(4) -0.010(3) 0.045(3) -0.009(3)

loop_
_atom_type_symbol
_atom_type_description
_atom_type_scat_dispersion_real
_atom_type_scat_dispersion_imag
_atom_type_scat_source
C C 0.0033 0.0016 'International Tables Vol C Tables 4.2.6.8 and 6.1.1.4'
H H 0.0000 0.0000 'International Tables Vol C Tables 4.2.6.8 and 6.1.1.4'
N N 0.0061 0.0033 'International Tables Vol C Tables 4.2.6.8 and 6.1.1.4'
O O 0.0106 0.0060 'International Tables Vol C Tables 4.2.6.8 and 6.1.1.4'
Ru Ru -1.2594 0.8363 'International Tables Vol C Tables 4.2.6.8 and 6.1.1.4'

loop_
_geom_angle_atom_site_label_1
_geom_angle_atom_site_label_2
_geom_angle_atom_site_label_3
_geom_angle
N3 Ru1 N9 168.23(18)
N3 Ru1 N1 78.16(19)
N9 Ru1 N1 91.58(19)
N3 Ru1 N5 93.16(19)
N9 Ru1 N5 93.76(19)
N1 Ru1 N5 96.55(18)
N3 Ru1 N7 93.40(18)
N9 Ru1 N7 97.35(18)
N1 Ru1 N7 169.82(19)
N5 Ru1 N7 78.05(18)
N3 Ru1 N11 96.34(18)
N9 Ru1 N11 78.30(18)
N1 Ru1 N11 93.29(18)
N5 Ru1 N11 167.54(18)
N7 Ru1 N11 93.31(18)
C2 C1 N1 108.1(6)
C2 C1 H1A 126.0
N1 C1 H1A 126.0
C1 C2 N2 108.1(6)
C1 C2 H2A 126.0
N2 C2 H2A 126.0
N1 C3 N2 111.1(5)
N1 C3 C4 117.1(5)
N2 C3 C4 131.7(6)
N3 C4 N4 110.4(5)
N3 C4 C3 115.4(5)
N4 C4 C3 134.0(5)
C6 C5 N3 109.4(6)
C6 C5 H5A 125.3
N3 C5 H5A 125.3
C5 C6 N4 107.3(6)
C5 C6 H6A 126.4
N4 C6 H6A 126.4
C8 C7 N5 109.2(6)
C8 C7 H7A 125.4
N5 C7 H7A 125.4
N6 C8 C7 106.4(5)
N6 C8 H8A 126.8
C7 C8 H8A 126.8
N5 C9 N6 110.3(5)
N5 C9 C10 116.5(5)
N6 C9 C10 133.2(5)
N7 C10 N8 110.3(5)
N7 C10 C9 116.3(5)
N8 C10 C9 133.1(5)
C12 C11 N7 109.6(6)
C12 C11 H11A 125.2
N7 C11 H11A 125.2
C11 C12 N8 106.1(5)
C11 C12 H12A 127.0
N8 C12 H12A 127.0
C14 C13 N9 109.9(6)
C14 C13 H13A 125.0
N9 C13 H13A 125.0
C13 C14 N10 106.8(6)
C13 C14 H14A 126.6
N10 C14 H14A 126.6
N9 C15 N10 112.3(5)
N9 C15 C16 115.7(5)
N10 C15 C16 131.9(5)
N11 C16 N12 111.3(5)
N11 C16 C15 115.9(5)
N12 C16 C15 132.4(6)
C18 C17 N11 109.4(6)
C18 C17 H17A 125.3
N11 C17 H17A 125.3
C17 C18 N12 107.2(6)
C17 C18 H18A 126.4
N12 C18 H18A 126.4
O2 C19 O1 123.0(6)
O2 C19 C20 119.9(6)
O1 C19 C20 117.1(6)
C27 C20 C21 120.1(5)
C27 C20 C19 121.4(6)
C21 C20 C19 118.5(6)
C22 C21 C20 120.6(6)
C22 C21 H21A 119.7
C20 C21 H21A 119.7
C24 C22 C21 117.5(5)
C24 C22 C23 121.6(5)
C21 C22 C23 120.8(5)
O3 C23 O4 125.8(6)
O3 C23 C22 118.4(5)
O4 C23 C22 115.8(6)
C25 C24 C22 123.0(5)
C25 C24 H24A 118.5
C22 C24 H24A 118.5
C24 C25 C27 118.4(5)
C24 C25 C26 119.9(5)
C27 C25 C26 121.7(5)
O5 C26 O6 122.2(6)
O5 C26 C25 118.2(6)
O6 C26 C25 119.6(6)
C20 C27 C25 120.4(5)
C20 C27 H27A 119.8
C25 C27 H27A 119.8
C3 N1 C1 106.5(5)
C3 N1 Ru1 114.1(4)
C1 N1 Ru1 139.4(4)
C3 N2 C2 106.3(5)
C3 N2 H2B 126.9
C2 N2 H2B 126.9
C4 N3 C5 105.5(5)
C4 N3 Ru1 115.0(4)
C5 N3 Ru1 139.4(4)
C4 N4 C6 107.4(5)
C4 N4 H4A 126.3
C6 N4 H4A 126.3
C9 N5 C7 105.8(5)
C9 N5 Ru1 114.4(4)
C7 N5 Ru1 139.6(4)
C9 N6 C8 108.3(5)
C9 N6 H6B 125.9
C8 N6 H6B 125.9
C10 N7 C11 106.3(5)
C10 N7 Ru1 114.6(4)
C11 N7 Ru1 138.5(4)
C10 N8 C12 107.6(5)
C10 N8 H8B 126.2
C12 N8 H8B 126.2
C15 N9 C13 104.7(5)
C15 N9 Ru1 114.8(4)
C13 N9 Ru1 138.9(4)
C15 N10 C14 106.3(5)
C15 N10 H10A 126.9
C14 N10 H10A 126.9
C16 N11 C17 105.6(5)
C16 N11 Ru1 114.3(4)
C17 N11 Ru1 138.9(4)
C16 N12 C18 106.5(5)
C16 N12 H12B 126.7
C18 N12 H12B 126.7
C19 O1 H1B 111.2

loop_
_geom_bond_atom_site_label_1
_geom_bond_atom_site_label_2
_geom_bond_distance
Ru1 N3 2.058(5)
Ru1 N9 2.067(5)
Ru1 N1 2.070(5)
Ru1 N5 2.070(5)
Ru1 N7 2.074(5)
Ru1 N11 2.080(5)
C1 C2 1.350(9)
C1 N1 1.372(8)
C1 H1A 0.9300
C2 N2 1.365(9)
C2 H2A 0.9300
C3 N1 1.325(7)
C3 N2 1.341(7)
C3 C4 1.424(8)
C4 N3 1.336(7)
C4 N4 1.349(7)
C5 C6 1.347(9)
C5 N3 1.374(7)
C5 H5A 0.9300
C6 N4 1.355(8)
C6 H6A 0.9300
C7 C8 1.363(9)
C7 N5 1.371(7)
C7 H7A 0.9300
C8 N6 1.353(8)
C8 H8A 0.9300
C9 N5 1.334(7)
C9 N6 1.340(7)
C9 C10 1.426(8)
C10 N7 1.328(7)
C10 N8 1.342(7)
C11 C12 1.354(9)
C11 N7 1.365(7)
C11 H11A 0.9300
C12 N8 1.373(8)
C12 H12A 0.9300
C13 C14 1.351(9)
C13 N9 1.372(7)
C13 H13A 0.9300
C14 N10 1.366(8)
C14 H14A 0.9300
C15 N9 1.321(7)
C15 N10 1.343(8)
C15 C16 1.457(8)
C16 N11 1.324(7)
C16 N12 1.336(7)
C17 C18 1.341(9)
C17 N11 1.362(7)
C17 H17A 0.9300
C18 N12 1.363(8)
C18 H18A 0.9300
C19 O2 1.252(8)
C19 O1 1.268(8)
C19 C20 1.486(8)
C20 C27 1.371(8)
C20 C21 1.395(8)
C21 C22 1.392(8)
C21 H21A 0.9300
C22 C24 1.384(8)
C22 C23 1.519(8)
C23 O3 1.243(7)
C23 O4 1.257(7)
C24 C25 1.373(8)
C24 H24A 0.9300
C25 C27 1.395(8)
C25 C26 1.507(8)
C26 O5 1.228(7)
C26 O6 1.247(8)
C27 H27A 0.9300
N2 H2B 0.8600
N4 H4A 0.8600
N6 H6B 0.8600
N8 H8B 0.8600
N10 H10A 0.8600
N12 H12B 0.8600
O1 H1B 0.8420
